data_4515037
loop_
_publ_author_name
'Tolley, Lewis C.'
'Strydom, Ian'
'Louw, Wynand J.'
'Fernandes, Manuel A.'
'Bezuidenhout, Daniela I.'
'Guisado-Barrios, Gregorio'

_publ_section_title
;
 Diverse Coordination Modes of Bidentate COC and Tridentate CNC Ligands
 Comprising 1,2,3-Triazol-5-ylidenes
;
_journal_issue 4
_journal_name_full 'ACS Omega'
_journal_page_first 6360
_journal_paper_doi 10.1021/acsomega.9b00514
_journal_volume 4
_journal_year 2019
_chemical_formula_moiety 'C56 H72 Ir N6 O3, F6 P'
_chemical_formula_sum 'C56 H72 F6 Ir N6 O3 P'
_chemical_formula_weight 1214.36
_space_group_crystal_system monoclinic
_space_group_IT_number 14
_space_group_name_Hall '-P 2ybc'
_space_group_name_H-M_alt 'P 1 21/c 1'
_symmetry_space_group_name_Hall '-P 2ybc'
_symmetry_space_group_name_H-M 'P 1 21/c 1'
_atom_sites_solution_hydrogens geom
_atom_sites_solution_primary dual
_audit_creation_date 2018-09-24
_audit_creation_method
;
Olex2 1.2
(compiled 2018.05.29 svn.r3508 for OlexSys, GUI svn.r5506)
;
_cell_angle_alpha 90
_cell_angle_beta 105.386(9)
_cell_angle_gamma 90
_cell_formula_units_Z 4
_cell_length_a 21.527(3)
_cell_length_b 10.6934(14)
_cell_length_c 24.942(3)
_cell_measurement_reflns_used 835
_cell_measurement_temperature 150(2)
_cell_measurement_theta_max 15.79
_cell_measurement_theta_min 2.40
_cell_volume 5535.8(13)
_computing_cell_refinement 'SAINT v8.34A (Bruker, 2013)'
_computing_data_reduction 'SAINT v8.34A (Bruker, 2013)'
_computing_molecular_graphics 'Olex2 (Dolomanov et al., 2009)'
_computing_publication_material 'Olex2 (Dolomanov et al., 2009)'
_computing_structure_refinement 'ShelXL (Sheldrick, 2015)'
_computing_structure_solution 'ShelXT (Sheldrick, 2015)'
_diffrn_ambient_temperature 150.15
_diffrn_measured_fraction_theta_full 1.000
_diffrn_measured_fraction_theta_max 1.000
_diffrn_measurement_device_type 'Bruker APEX-II CCD'
_diffrn_measurement_method '\f and \w scans'
_diffrn_radiation_type MoK\a
_diffrn_radiation_wavelength 0.71073
_diffrn_reflns_av_R_equivalents 0.5670
_diffrn_reflns_av_unetI/netI 0.5490
_diffrn_reflns_Laue_measured_fraction_full 1.000
_diffrn_reflns_Laue_measured_fraction_max 1.000
_diffrn_reflns_limit_h_max 25
_diffrn_reflns_limit_h_min -25
_diffrn_reflns_limit_k_max 12
_diffrn_reflns_limit_k_min -12
_diffrn_reflns_limit_l_max 29
_diffrn_reflns_limit_l_min -29
_diffrn_reflns_number 72636
_diffrn_reflns_point_group_measured_fraction_full 1.000
_diffrn_reflns_point_group_measured_fraction_max 1.000
_diffrn_reflns_theta_full 25.000
_diffrn_reflns_theta_max 25.000
_diffrn_reflns_theta_min 1.694
_diffrn_standards_number 0
_exptl_absorpt_coefficient_mu 2.509
_exptl_absorpt_correction_type none
_exptl_crystal_colour yellow
_exptl_crystal_colour_primary yellow
_exptl_crystal_density_diffrn 1.457
_exptl_crystal_description needle
_exptl_crystal_F_000 2480
_exptl_crystal_size_max 0.253
_exptl_crystal_size_mid 0.048
_exptl_crystal_size_min 0.024
_refine_diff_density_max 1.368
_refine_diff_density_min -1.449
_refine_diff_density_rms 0.156
_refine_ls_extinction_method none
_refine_ls_goodness_of_fit_ref 0.852
_refine_ls_hydrogen_treatment constr
_refine_ls_matrix_type full
_refine_ls_number_parameters 674
_refine_ls_number_reflns 9747
_refine_ls_number_restraints 620
_refine_ls_restrained_S_all 0.848
_refine_ls_R_factor_all 0.3107
_refine_ls_R_factor_gt 0.0895
_refine_ls_shift/su_max 0.000
_refine_ls_shift/su_mean 0.000
_refine_ls_structure_factor_coef Fsqd
_refine_ls_weighting_details 'w=1/[\s^2^(Fo^2^)+(0.0454P)^2^] where P=(Fo^2^+2Fc^2^)/3'
_refine_ls_weighting_scheme calc
_refine_ls_wR_factor_gt 0.1416
_refine_ls_wR_factor_ref 0.1964
_reflns_Friedel_coverage 0.000
_reflns_number_gt 2790
_reflns_number_total 9747
_reflns_threshold_expression 'I > 2\s(I)'
_cod_data_source_file ao9b00514_si_002.cif
_cod_data_source_block complex_2b_18m_db21_lct139_0s
_cod_original_cell_volume 5535.7(13)
_cod_database_code 4515037
_publcif_datablock.id {79244e61-f2b9-4dc4-8cea-b916e04bfbcc}

_shelx_shelxl_version_number 2018/3
_shelx_space_group_comment
;
The symmetry employed for this shelxl refinement is uniquely defined
by the following loop, which should always be used as a source of
symmetry information in preference to the above space-group names.
They are only intended as comments.
;
_shelx_estimated_absorpt_t_max 0.942
_shelx_estimated_absorpt_t_min 0.569
_olex2_refinement_description
;
1. Fixed Uiso
 At 1.2 times of:
  All C(H) groups, All C(H,H) groups
 At 1.5 times of:
  All C(H,H,H) groups
2. Uiso/Uaniso restraints and constraints
Uanis(C55) \\sim Ueq, Uanis(C6) \\sim Ueq: with sigma of 0.005 and sigma for
terminal atoms of 0.02
Uanis(C51) \\sim Ueq, Uanis(C50) \\sim Ueq: with sigma of 0.01 and sigma for
terminal atoms of 0.02
3. Rigid body (RIGU) restrains
 C1, C2, C3, C4, C5, C6, C7, C8, C9, C10, C11, C12, C13, C14, C15, C16, C17,
 C18, C19, C20, C21, C22, C23, C24, C25, C26, C27, C28, C29, C30, C31, C32, C33,
  C34, C35, C36, C37, C38, C39, C40, C41, C42, C43, C44, C45, C46, C47, C48,
 C49, C50, C51, C52, C53, C54, C55, C56, Ir1, N1, N2, N3, N4, N5, N6, O1, O2, O3
 with sigma for 1-2 distances of 0.001 and sigma for 1-3 distances of 0.001
 F1, F2, F3, F4, F5, F6, P1
 with sigma for 1-2 distances of 0.002 and sigma for 1-3 distances of 0.002
4.a Ternary CH refined with riding coordinates:
 C13(H13), C16(H16), C25(H25), C28(H28), C37(H37), C40(H40), C49(H49), C52(H52)
4.b Secondary CH2 refined with riding coordinates:
 C3(H3A,H3B), C4(H4A,H4B)
4.c Aromatic/amide H refined with riding coordinates:
 C9(H9), C10(H10), C11(H11), C21(H21), C22(H22), C23(H23), C33(H33), C34(H34),
 C35(H35), C45(H45), C46(H46), C47(H47)
4.d Idealised Me refined as rotating group:
 C14(H14A,H14B,H14C), C15(H15A,H15B,H15C), C17(H17A,H17B,H17C), C18(H18A,H18B,
 H18C), C26(H26A,H26B,H26C), C27(H27A,H27B,H27C), C29(H29A,H29B,H29C), C30(H30A,
 H30B,H30C), C38(H38A,H38B,H38C), C39(H39A,H39B,H39C), C41(H41A,H41B,H41C),
 C42(H42A,H42B,H42C), C50(H50A,H50B,H50C), C51(H51A,H51B,H51C), C53(H53A,H53B,
 H53C), C54(H54A,H54B,H54C)
;
_olex2_submission_special_instructions 'No special instructions were received'

loop_
_space_group_symop_operation_xyz
'x, y, z'
'-x, y+1/2, -z+1/2'
'-x, -y, -z'
'x, -y-1/2, z-1/2'

loop_
_atom_site_label
_atom_site_type_symbol
_atom_site_fract_x
_atom_site_fract_y
_atom_site_fract_z
_atom_site_U_iso_or_equiv
_atom_site_adp_type
_atom_site_occupancy
_atom_site_site_symmetry_order
_atom_site_calc_flag
_atom_site_refinement_flags_posn
_atom_site_refinement_flags_adp
C1 C 0.2135(8) 0.5638(14) 0.3318(6) 0.021(3) Uani 1 1 d . U
C2 C 0.2762(8) 0.5302(15) 0.3414(7) 0.022(3) Uani 1 1 d . U
C3 C 0.3260(8) 0.5063(16) 0.3925(6) 0.027(3) Uani 1 1 d . U
H3A H 0.304531 0.482125 0.421528 0.032 Uiso 1 1 calc R .
H3B H 0.351453 0.433333 0.386203 0.032 Uiso 1 1 calc R .
C4 C 0.3359(8) 0.7092(16) 0.4260(7) 0.029(3) Uani 1 1 d . U
H4A H 0.309392 0.745508 0.390855 0.035 Uiso 1 1 calc R .
H4B H 0.367648 0.773054 0.444494 0.035 Uiso 1 1 calc R .
C5 C 0.2927(8) 0.6785(15) 0.4632(7) 0.027(3) Uani 1 1 d . U
C6 C 0.2282(7) 0.6539(15) 0.4501(6) 0.025(3) Uani 1 1 d . U
C7 C 0.1320(7) 0.5968(16) 0.2367(6) 0.021(2) Uani 1 1 d . U
C8 C 0.1102(8) 0.7295(16) 0.2290(7) 0.027(3) Uani 1 1 d . U
C9 C 0.0484(8) 0.7437(16) 0.1942(7) 0.030(4) Uani 1 1 d . U
H9 H 0.031470 0.826084 0.188441 0.036 Uiso 1 1 calc R .
C10 C 0.0095(8) 0.6468(15) 0.1673(6) 0.030(4) Uani 1 1 d . U
H10 H -0.033365 0.661345 0.145726 0.036 Uiso 1 1 calc R .
C11 C 0.0368(8) 0.5253(17) 0.1735(7) 0.032(4) Uani 1 1 d . U
H11 H 0.013071 0.459158 0.152041 0.038 Uiso 1 1 calc R .
C12 C 0.0955(8) 0.4990(17) 0.2089(7) 0.027(3) Uani 1 1 d . U
C13 C 0.1485(8) 0.8357(15) 0.2585(7) 0.032(3) Uani 1 1 d . U
H13 H 0.188991 0.803221 0.284473 0.039 Uiso 1 1 calc R .
C14 C 0.1118(8) 0.9130(15) 0.2911(7) 0.038(4) Uani 1 1 d . U
H14A H 0.074325 0.951859 0.265322 0.057 Uiso 1 1 calc GR .
H14B H 0.140025 0.978310 0.311977 0.057 Uiso 1 1 calc GR .
H14C H 0.097242 0.858723 0.317032 0.057 Uiso 1 1 calc GR .
C15 C 0.1664(9) 0.9212(15) 0.2132(7) 0.048(5) Uani 1 1 d . U
H15A H 0.190660 0.872062 0.192448 0.072 Uiso 1 1 calc GR .
H15B H 0.192770 0.991613 0.231489 0.072 Uiso 1 1 calc GR .
H15C H 0.126836 0.952908 0.187562 0.072 Uiso 1 1 calc GR .
C16 C 0.1233(8) 0.3647(16) 0.2166(6) 0.031(3) Uani 1 1 d . U
H16 H 0.171270 0.369986 0.230205 0.037 Uiso 1 1 calc R .
C17 C 0.1060(9) 0.2938(17) 0.1627(7) 0.054(5) Uani 1 1 d . U
H17A H 0.064350 0.252439 0.158153 0.082 Uiso 1 1 calc GR .
H17B H 0.139215 0.230843 0.163051 0.082 Uiso 1 1 calc GR .
H17C H 0.103337 0.351919 0.131794 0.082 Uiso 1 1 calc GR .
C18 C 0.0975(9) 0.2980(16) 0.2608(7) 0.046(5) Uani 1 1 d . U
H18A H 0.104386 0.350987 0.293932 0.069 Uiso 1 1 calc GR .
H18B H 0.120280 0.218512 0.270812 0.069 Uiso 1 1 calc GR .
H18C H 0.051279 0.281843 0.245924 0.069 Uiso 1 1 calc GR .
C19 C 0.3526(8) 0.5165(18) 0.2793(7) 0.029(3) Uani 1 1 d . U
C20 C 0.3907(8) 0.619(2) 0.2811(7) 0.043(4) Uani 1 1 d . U
C21 C 0.4491(8) 0.604(2) 0.2695(7) 0.047(5) Uani 1 1 d . U
H21 H 0.475663 0.675598 0.271622 0.056 Uiso 1 1 calc R .
C22 C 0.4713(10) 0.494(2) 0.2553(9) 0.073(7) Uani 1 1 d . U
H22 H 0.512312 0.486563 0.248042 0.088 Uiso 1 1 calc R .
C23 C 0.4310(8) 0.392(2) 0.2519(7) 0.054(5) Uani 1 1 d . U
H23 H 0.445016 0.313281 0.242295 0.065 Uiso 1 1 calc R .
C24 C 0.3708(8) 0.4007(19) 0.2619(7) 0.039(3) Uani 1 1 d . U
C25 C 0.3700(8) 0.7506(17) 0.2912(8) 0.040(4) Uani 1 1 d . U
H25 H 0.330892 0.742367 0.305362 0.049 Uiso 1 1 calc R .
C26 C 0.3480(10) 0.8204(17) 0.2336(8) 0.069(6) Uani 1 1 d . U
H26A H 0.385540 0.834965 0.219103 0.103 Uiso 1 1 calc GR .
H26B H 0.328403 0.900743 0.238589 0.103 Uiso 1 1 calc GR .
H26C H 0.316504 0.768923 0.207145 0.103 Uiso 1 1 calc GR .
C27 C 0.4182(8) 0.8272(17) 0.3334(7) 0.053(5) Uani 1 1 d . U
H27A H 0.437129 0.775555 0.366095 0.079 Uiso 1 1 calc GR .
H27B H 0.396440 0.899387 0.344461 0.079 Uiso 1 1 calc GR .
H27C H 0.452238 0.856253 0.317002 0.079 Uiso 1 1 calc GR .
C28 C 0.3257(9) 0.2899(18) 0.2522(8) 0.054(4) Uani 1 1 d . U
H28 H 0.295968 0.302713 0.276486 0.065 Uiso 1 1 calc R .
C29 C 0.2832(9) 0.2858(19) 0.1925(8) 0.074(6) Uani 1 1 d . U
H29A H 0.254361 0.358296 0.185760 0.111 Uiso 1 1 calc GR .
H29B H 0.257645 0.208777 0.186816 0.111 Uiso 1 1 calc GR .
H29C H 0.310475 0.287687 0.166672 0.111 Uiso 1 1 calc GR .
C30 C 0.3568(10) 0.1644(17) 0.2676(10) 0.089(7) Uani 1 1 d . U
H30A H 0.377297 0.137373 0.238813 0.133 Uiso 1 1 calc GR .
H30B H 0.323931 0.103218 0.270529 0.133 Uiso 1 1 calc GR .
H30C H 0.389350 0.170663 0.303320 0.133 Uiso 1 1 calc GR .
C31 C 0.1663(9) 0.612(3) 0.5272(7) 0.063(4) Uani 1 1 d . U
C32 C 0.1401(11) 0.719(3) 0.5462(9) 0.084(5) Uani 1 1 d . U
C33 C 0.0869(11) 0.697(3) 0.5643(9) 0.089(6) Uani 1 1 d . U
H33 H 0.065342 0.763268 0.577127 0.106 Uiso 1 1 calc R .
C34 C 0.0645(11) 0.574(3) 0.5637(8) 0.083(6) Uani 1 1 d . U
H34 H 0.030413 0.559412 0.580498 0.100 Uiso 1 1 calc R .
C35 C 0.0881(11) 0.468(3) 0.5402(9) 0.094(7) Uani 1 1 d . U
H35 H 0.067341 0.389039 0.536795 0.113 Uiso 1 1 calc R .
C36 C 0.1415(11) 0.488(3) 0.5232(9) 0.076(5) Uani 1 1 d . U
C37 C 0.1688(11) 0.847(3) 0.5468(9) 0.087(5) Uani 1 1 d . U
H37 H 0.204934 0.844709 0.528619 0.105 Uiso 1 1 calc R .
C38 C 0.1952(13) 0.885(3) 0.6089(10) 0.159(10) Uani 1 1 d . U
H38A H 0.161307 0.927138 0.621531 0.239 Uiso 1 1 calc GR .
H38B H 0.232088 0.940790 0.612974 0.239 Uiso 1 1 calc GR .
H38C H 0.208767 0.809220 0.631262 0.239 Uiso 1 1 calc GR .
C39 C 0.1172(12) 0.934(3) 0.5151(11) 0.148(9) Uani 1 1 d . U
H39A H 0.091340 0.891638 0.481822 0.222 Uiso 1 1 calc GR .
H39B H 0.137107 1.008898 0.504093 0.222 Uiso 1 1 calc GR .
H39C H 0.089365 0.958677 0.538711 0.222 Uiso 1 1 calc GR .
C40 C 0.1726(9) 0.375(3) 0.5021(7) 0.070(4) Uani 1 1 d . U
H40 H 0.204163 0.410173 0.482946 0.083 Uiso 1 1 calc R .
C41 C 0.1218(9) 0.308(2) 0.4584(8) 0.086(6) Uani 1 1 d . U
H41A H 0.091489 0.266973 0.475953 0.129 Uiso 1 1 calc GR .
H41B H 0.142309 0.245014 0.440264 0.129 Uiso 1 1 calc GR .
H41C H 0.098530 0.368202 0.430672 0.129 Uiso 1 1 calc GR .
C42 C 0.2109(10) 0.299(2) 0.5504(9) 0.099(7) Uani 1 1 d . U
H42A H 0.250474 0.343406 0.568986 0.148 Uiso 1 1 calc GR .
H42B H 0.221983 0.217928 0.536758 0.148 Uiso 1 1 calc GR .
H42C H 0.185098 0.284620 0.576863 0.148 Uiso 1 1 calc GR .
C43 C 0.3884(8) 0.6929(18) 0.5492(7) 0.032(3) Uani 1 1 d . U
C44 C 0.4165(10) 0.806(2) 0.5645(9) 0.066(5) Uani 1 1 d . U
C45 C 0.4803(9) 0.8112(19) 0.5895(7) 0.051(5) Uani 1 1 d . U
H45 H 0.500800 0.890398 0.596605 0.062 Uiso 1 1 calc R .
C46 C 0.5158(10) 0.707(2) 0.6044(8) 0.062(6) Uani 1 1 d . U
H46 H 0.560304 0.711973 0.623181 0.074 Uiso 1 1 calc R .
C47 C 0.4849(8) 0.5885(18) 0.5915(8) 0.056(5) Uani 1 1 d . U
H47 H 0.509287 0.514256 0.602008 0.067 Uiso 1 1 calc R .
C48 C 0.4220(9) 0.5797(17) 0.5648(8) 0.046(4) Uani 1 1 d . U
C49 C 0.3743(11) 0.9244(19) 0.5475(10) 0.084(5) Uani 1 1 d . U
H49 H 0.334170 0.902511 0.518111 0.101 Uiso 1 1 calc R .
C50 C 0.3574(13) 0.962(3) 0.5997(11) 0.151(9) Uani 1 1 d . U
H50A H 0.342437 0.889194 0.616288 0.226 Uiso 1 1 calc GR .
H50B H 0.323260 1.025634 0.590912 0.226 Uiso 1 1 calc GR .
H50C H 0.395626 0.997390 0.626026 0.226 Uiso 1 1 calc GR .
C51 C 0.4100(11) 1.019(2) 0.5267(12) 0.126(8) Uani 1 1 d . U
H51A H 0.451251 1.034133 0.554166 0.189 Uiso 1 1 calc GR .
H51B H 0.385049 1.096838 0.520054 0.189 Uiso 1 1 calc GR .
H51C H 0.417984 0.990366 0.491791 0.189 Uiso 1 1 calc GR .
C52 C 0.3923(10) 0.4513(19) 0.5503(9) 0.057(4) Uani 1 1 d . U
H52 H 0.347866 0.462187 0.525295 0.069 Uiso 1 1 calc R .
C53 C 0.4316(8) 0.3702(19) 0.5198(7) 0.061(5) Uani 1 1 d . U
H53A H 0.447377 0.422612 0.494004 0.092 Uiso 1 1 calc GR .
H53B H 0.404105 0.303770 0.499068 0.092 Uiso 1 1 calc GR .
H53C H 0.468284 0.332799 0.547077 0.092 Uiso 1 1 calc GR .
C54 C 0.3870(10) 0.389(2) 0.6024(8) 0.082(6) Uani 1 1 d . U
H54A H 0.424708 0.335710 0.616892 0.123 Uiso 1 1 calc GR .
H54B H 0.347824 0.338044 0.594536 0.123 Uiso 1 1 calc GR .
H54C H 0.384993 0.452888 0.630175 0.123 Uiso 1 1 calc GR .
C55 C 0.0811(8) 0.5710(15) 0.3275(6) 0.027(3) Uani 1 1 d . U
C56 C 0.0920(9) 0.682(2) 0.4153(7) 0.075(8) Uani 1 1 d . U
Ir1 Ir 0.15267(4) 0.61563(9) 0.38187(3) 0.0391(3) Uani 1 1 d . U
N1 N 0.1951(6) 0.5809(11) 0.2742(5) 0.024(3) Uani 1 1 d . U
N2 N 0.2415(6) 0.5617(11) 0.2486(5) 0.020(3) Uani 1 1 d . U
N3 N 0.2899(6) 0.5297(12) 0.2901(5) 0.027(3) Uani 1 1 d . U
N4 N 0.2242(6) 0.6344(17) 0.5065(5) 0.054(4) Uani 1 1 d . U
N5 N 0.2776(6) 0.6487(17) 0.5470(5) 0.055(5) Uani 1 1 d . U
N6 N 0.3208(7) 0.6786(13) 0.5191(6) 0.036(3) Uani 1 1 d . U
O1 O 0.3690(4) 0.6039(12) 0.4137(4) 0.030(2) Uani 1 1 d . U
O2 O 0.0280(5) 0.5475(11) 0.3026(5) 0.043(4) Uani 1 1 d . U
O3 O 0.0478(7) 0.715(2) 0.4294(6) 0.167(11) Uani 1 1 d . U
F1 F 0.2004(8) 0.0978(15) 0.3912(7) 0.155(5) Uani 1 1 d . U
F2 F 0.2484(12) 0.242(2) 0.3682(10) 0.260(7) Uani 1 1 d . U
F3 F 0.3412(9) 0.1634(18) 0.3926(8) 0.187(7) Uani 1 1 d . U
F4 F 0.2865(10) -0.0011(15) 0.4173(7) 0.154(5) Uani 1 1 d . U
F5 F 0.2838(7) 0.1791(14) 0.4533(7) 0.137(5) Uani 1 1 d . U
F6 F 0.2585(9) 0.057(2) 0.3358(7) 0.217(8) Uani 1 1 d . U
P1 P 0.2710(4) 0.1224(9) 0.3940(3) 0.111(3) Uani 1 1 d . U

loop_
_atom_site_aniso_label
_atom_site_aniso_U_11
_atom_site_aniso_U_22
_atom_site_aniso_U_33
_atom_site_aniso_U_23
_atom_site_aniso_U_13
_atom_site_aniso_U_12
C1 0.030(4) 0.009(10) 0.025(3) 0.000(4) 0.008(3) -0.001(5)
C2 0.030(4) 0.009(9) 0.028(3) 0.001(4) 0.008(3) -0.002(4)
C3 0.028(5) 0.026(7) 0.027(4) -0.002(5) 0.008(4) 0.000(5)
C4 0.030(6) 0.027(6) 0.029(6) -0.003(5) 0.006(6) 0.004(5)
C5 0.029(3) 0.023(9) 0.027(4) 0.000(5) 0.003(3) 0.007(4)
C6 0.028(3) 0.023(6) 0.024(3) -0.002(3) 0.006(2) 0.008(4)
C7 0.029(4) 0.016(4) 0.020(5) 0.000(4) 0.011(3) 0.001(3)
C8 0.035(5) 0.017(4) 0.034(7) 0.003(4) 0.016(5) 0.004(3)
C9 0.036(6) 0.014(6) 0.041(8) -0.003(5) 0.012(5) 0.008(4)
C10 0.036(6) 0.023(6) 0.038(8) -0.008(5) 0.020(5) 0.002(4)
C11 0.036(6) 0.021(6) 0.039(8) -0.015(6) 0.008(5) -0.001(5)
C12 0.032(5) 0.022(4) 0.032(6) -0.008(4) 0.014(4) -0.003(4)
C13 0.040(8) 0.012(5) 0.041(8) 0.007(4) 0.004(5) 0.007(5)
C14 0.054(11) 0.012(8) 0.045(9) 0.000(6) 0.008(8) 0.006(8)
C15 0.081(13) 0.015(8) 0.050(10) 0.002(8) 0.020(9) -0.009(8)
C16 0.039(8) 0.019(4) 0.037(7) -0.008(4) 0.015(6) -0.002(5)
C17 0.090(15) 0.029(8) 0.041(7) -0.015(6) 0.013(8) 0.008(10)
C18 0.068(14) 0.025(9) 0.055(9) -0.002(7) 0.032(9) -0.007(9)
C19 0.030(4) 0.025(5) 0.032(8) -0.001(5) 0.008(4) 0.002(4)
C20 0.042(6) 0.029(5) 0.065(10) -0.005(6) 0.027(7) -0.004(5)
C21 0.042(6) 0.035(6) 0.070(12) -0.010(9) 0.028(7) -0.005(6)
C22 0.069(9) 0.041(7) 0.13(2) -0.020(10) 0.061(11) -0.004(6)
C23 0.052(7) 0.030(7) 0.088(14) -0.004(10) 0.033(8) 0.009(6)
C24 0.042(6) 0.029(5) 0.045(9) -0.006(6) 0.012(6) 0.006(4)
C25 0.034(9) 0.027(5) 0.061(9) -0.009(5) 0.015(7) -0.006(5)
C26 0.101(16) 0.028(10) 0.065(9) -0.006(8) 0.003(8) -0.012(9)
C27 0.060(11) 0.044(10) 0.058(9) -0.009(8) 0.021(8) -0.031(9)
C28 0.057(8) 0.034(6) 0.074(10) -0.021(7) 0.024(8) -0.004(5)
C29 0.074(13) 0.061(14) 0.082(10) -0.046(10) 0.012(8) -0.006(9)
C30 0.090(14) 0.028(6) 0.140(17) -0.023(10) 0.014(13) -0.002(8)
C31 0.033(5) 0.135(8) 0.017(7) 0.003(7) 0.001(5) -0.009(6)
C32 0.065(11) 0.144(9) 0.052(13) 0.000(9) 0.030(9) 0.001(7)
C33 0.069(12) 0.153(11) 0.054(15) 0.002(12) 0.034(11) 0.002(9)
C34 0.059(12) 0.155(11) 0.037(13) 0.012(11) 0.014(10) 0.002(9)
C35 0.060(10) 0.150(11) 0.083(17) -0.005(11) 0.040(11) -0.021(9)
C36 0.045(9) 0.137(8) 0.048(12) 0.006(7) 0.016(8) -0.016(6)
C37 0.063(12) 0.136(9) 0.064(11) 0.007(9) 0.021(10) 0.008(8)
C38 0.21(3) 0.16(2) 0.083(12) -0.020(13) -0.005(12) -0.008(18)
C39 0.121(18) 0.184(16) 0.134(17) 0.049(17) 0.024(15) 0.050(15)
C40 0.039(10) 0.128(9) 0.041(9) 0.012(7) 0.011(6) -0.017(7)
C41 0.074(13) 0.120(14) 0.054(10) 0.015(10) 0.001(9) -0.032(12)
C42 0.070(14) 0.152(17) 0.063(11) 0.029(12) 0.000(9) -0.008(12)
C43 0.033(4) 0.038(5) 0.023(7) 0.011(5) 0.003(4) 0.002(4)
C44 0.054(6) 0.042(5) 0.081(12) 0.003(6) -0.016(6) -0.003(4)
C45 0.054(6) 0.043(7) 0.044(12) 0.003(8) -0.009(6) -0.008(5)
C46 0.049(7) 0.048(7) 0.072(14) 0.009(8) -0.012(8) -0.008(5)
C47 0.034(5) 0.043(7) 0.078(13) 0.010(8) -0.008(6) 0.001(5)
C48 0.032(5) 0.039(5) 0.058(10) 0.017(5) -0.002(6) 0.000(4)
C49 0.082(9) 0.038(6) 0.104(11) -0.011(7) -0.027(9) 0.008(6)
C50 0.167(17) 0.142(14) 0.121(13) -0.016(10) -0.002(11) 0.082(12)
C51 0.085(13) 0.063(9) 0.192(16) 0.043(11) -0.030(11) 0.007(9)
C52 0.048(9) 0.039(6) 0.070(10) 0.018(6) -0.009(7) -0.005(6)
C53 0.061(13) 0.039(9) 0.066(11) 0.012(9) -0.016(9) 0.001(9)
C54 0.118(16) 0.037(10) 0.085(11) 0.019(10) 0.019(10) -0.015(11)
C55 0.030(3) 0.027(6) 0.024(4) 0.010(4) 0.005(3) 0.000(4)
C56 0.033(5) 0.16(2) 0.031(8) -0.027(10) 0.000(5) 0.030(9)
Ir1 0.0364(5) 0.0565(6) 0.0251(4) -0.0002(7) 0.0095(3) 0.0084(7)
N1 0.029(3) 0.017(7) 0.026(3) 0.002(4) 0.009(3) -0.001(4)
N2 0.028(4) 0.006(8) 0.027(4) 0.001(4) 0.009(3) -0.004(4)
N3 0.031(4) 0.022(7) 0.029(4) 0.002(5) 0.009(3) 0.002(4)
N4 0.033(4) 0.103(10) 0.022(3) 0.003(5) 0.001(3) -0.006(5)
N5 0.033(4) 0.104(15) 0.025(3) 0.001(6) 0.001(3) -0.008(6)
N6 0.032(4) 0.045(8) 0.027(4) 0.000(5) 0.003(3) 0.007(4)
O1 0.029(5) 0.026(6) 0.035(5) -0.008(5) 0.006(4) 0.001(5)
O2 0.033(4) 0.040(8) 0.050(7) -0.001(6) -0.002(4) 0.000(4)
O3 0.069(9) 0.37(3) 0.066(11) -0.039(15) 0.019(8) 0.094(12)
F1 0.160(7) 0.087(11) 0.194(13) -0.088(11) 0.006(8) -0.051(8)
F2 0.271(15) 0.164(11) 0.279(15) 0.132(12) -0.039(18) -0.021(12)
F3 0.180(9) 0.193(17) 0.178(15) -0.066(12) 0.029(9) -0.110(10)
F4 0.261(14) 0.055(7) 0.142(11) -0.012(7) 0.048(13) 0.005(9)
F5 0.129(11) 0.110(11) 0.137(7) -0.070(8) -0.025(8) 0.009(9)
F6 0.245(16) 0.309(19) 0.092(7) -0.063(9) 0.036(9) -0.190(14)
P1 0.158(6) 0.072(5) 0.077(4) 0.008(5) -0.016(5) -0.061(6)

loop_
_atom_type_symbol
_atom_type_description
_atom_type_scat_dispersion_real
_atom_type_scat_dispersion_imag
_atom_type_scat_source
C C 0.0033 0.0016 'International Tables Vol C Tables 4.2.6.8 and 6.1.1.4'
H H 0.0000 0.0000 'International Tables Vol C Tables 4.2.6.8 and 6.1.1.4'
F F 0.0171 0.0103 'International Tables Vol C Tables 4.2.6.8 and 6.1.1.4'
Ir Ir -1.4442 7.9887 'International Tables Vol C Tables 4.2.6.8 and 6.1.1.4'
N N 0.0061 0.0033 'International Tables Vol C Tables 4.2.6.8 and 6.1.1.4'
O O 0.0106 0.0060 'International Tables Vol C Tables 4.2.6.8 and 6.1.1.4'
P P 0.1023 0.0942 'International Tables Vol C Tables 4.2.6.8 and 6.1.1.4'

loop_
_geom_angle_atom_site_label_1
_geom_angle_atom_site_label_2
_geom_angle_atom_site_label_3
_geom_angle
C2 C1 Ir1 135.3(13)
C2 C1 N1 102.4(14)
N1 C1 Ir1 121.5(11)
C1 C2 C3 132.0(16)
C1 C2 N3 106.5(14)
N3 C2 C3 121.4(15)
C2 C3 H3A 108.0
C2 C3 H3B 108.0
H3A C3 H3B 107.2
O1 C3 C2 117.3(14)
O1 C3 H3A 108.0
O1 C3 H3B 108.0
H4A C4 H4B 107.8
C5 C4 H4A 109.0
C5 C4 H4B 109.0
O1 C4 H4A 109.0
O1 C4 H4B 109.0
O1 C4 C5 112.9(14)
C6 C5 C4 130.3(15)
N6 C5 C4 116.6(15)
N6 C5 C6 113.0(15)
C5 C6 Ir1 140.0(12)
C5 C6 N4 96.6(13)
N4 C6 Ir1 122.5(11)
C12 C7 C8 122.6(15)
C12 C7 N1 123.4(15)
N1 C7 C8 114.0(14)
C9 C8 C7 113.6(16)
C9 C8 C13 122.8(16)
C13 C8 C7 123.5(15)
C8 C9 H9 117.4
C10 C9 C8 125.1(17)
C10 C9 H9 117.4
C9 C10 H10 121.5
C9 C10 C11 116.9(16)
C11 C10 H10 121.5
C10 C11 H11 118.5
C12 C11 C10 123.0(18)
C12 C11 H11 118.5
C7 C12 C16 119.4(15)
C11 C12 C7 118.4(17)
C11 C12 C16 122.1(16)
C8 C13 H13 109.2
C8 C13 C14 112.5(14)
C8 C13 C15 107.4(14)
C14 C13 H13 109.2
C14 C13 C15 109.2(13)
C15 C13 H13 109.2
C13 C14 H14A 109.5
C13 C14 H14B 109.5
C13 C14 H14C 109.5
H14A C14 H14B 109.5
H14A C14 H14C 109.5
H14B C14 H14C 109.5
C13 C15 H15A 109.5
C13 C15 H15B 109.5
C13 C15 H15C 109.5
H15A C15 H15B 109.5
H15A C15 H15C 109.5
H15B C15 H15C 109.5
C12 C16 H16 108.7
C17 C16 C12 111.2(14)
C17 C16 H16 108.7
C17 C16 C18 110.9(15)
C18 C16 C12 108.6(13)
C18 C16 H16 108.7
C16 C17 H17A 109.5
C16 C17 H17B 109.5
C16 C17 H17C 109.5
H17A C17 H17B 109.5
H17A C17 H17C 109.5
H17B C17 H17C 109.5
C16 C18 H18A 109.5
C16 C18 H18B 109.5
C16 C18 H18C 109.5
H18A C18 H18B 109.5
H18A C18 H18C 109.5
H18B C18 H18C 109.5
C20 C19 C24 120.4(17)
C20 C19 N3 119.9(16)
C24 C19 N3 119.5(16)
C19 C20 C21 119(2)
C19 C20 C25 123.4(16)
C21 C20 C25 117.9(19)
C20 C21 H21 117.9
C22 C21 C20 124(2)
C22 C21 H21 117.9
C21 C22 H22 122.0
C21 C22 C23 116.1(19)
C23 C22 H22 122.0
C22 C23 H23 118.6
C22 C23 C24 123(2)
C24 C23 H23 118.6
C19 C24 C28 121.6(16)
C23 C24 C19 117.6(19)
C23 C24 C28 120.8(19)
C20 C25 H25 106.7
C20 C25 C26 108.6(15)
C26 C25 H25 106.7
C27 C25 C20 116.2(16)
C27 C25 H25 106.7
C27 C25 C26 111.3(15)
C25 C26 H26A 109.5
C25 C26 H26B 109.5
C25 C26 H26C 109.5
H26A C26 H26B 109.5
H26A C26 H26C 109.5
H26B C26 H26C 109.5
C25 C27 H27A 109.5
C25 C27 H27B 109.5
C25 C27 H27C 109.5
H27A C27 H27B 109.5
H27A C27 H27C 109.5
H27B C27 H27C 109.5
C24 C28 H28 106.4
C24 C28 C29 111.8(17)
C29 C28 H28 106.4
C30 C28 C24 115.8(17)
C30 C28 H28 106.4
C30 C28 C29 109.5(17)
C28 C29 H29A 109.5
C28 C29 H29B 109.5
C28 C29 H29C 109.5
H29A C29 H29B 109.5
H29A C29 H29C 109.5
H29B C29 H29C 109.5
C28 C30 H30A 109.5
C28 C30 H30B 109.5
C28 C30 H30C 109.5
H30A C30 H30B 109.5
H30A C30 H30C 109.5
H30B C30 H30C 109.5
C32 C31 C36 127(2)
C32 C31 N4 116(2)
C36 C31 N4 117(2)
C31 C32 C37 123(2)
C33 C32 C31 115(3)
C33 C32 C37 123(3)
C32 C33 H33 120.6
C32 C33 C34 119(3)
C34 C33 H33 120.6
C33 C34 H34 116.9
C33 C34 C35 126(2)
C35 C34 H34 116.9
C34 C35 H35 122.1
C36 C35 C34 116(3)
C36 C35 H35 122.1
C31 C36 C40 124(2)
C35 C36 C31 117(3)
C35 C36 C40 118(3)
C32 C37 H37 109.6
C32 C37 C38 106(2)
C38 C37 H37 109.6
C39 C37 C32 108(2)
C39 C37 H37 109.6
C39 C37 C38 113(2)
C37 C38 H38A 109.5
C37 C38 H38B 109.5
C37 C38 H38C 109.5
H38A C38 H38B 109.5
H38A C38 H38C 109.5
H38B C38 H38C 109.5
C37 C39 H39A 109.5
C37 C39 H39B 109.5
C37 C39 H39C 109.5
H39A C39 H39B 109.5
H39A C39 H39C 109.5
H39B C39 H39C 109.5
C36 C40 H40 106.7
C41 C40 C36 108.8(17)
C41 C40 H40 106.7
C41 C40 C42 117(2)
C42 C40 C36 110.4(18)
C42 C40 H40 106.7
C40 C41 H41A 109.5
C40 C41 H41B 109.5
C40 C41 H41C 109.5
H41A C41 H41B 109.5
H41A C41 H41C 109.5
H41B C41 H41C 109.5
C40 C42 H42A 109.5
C40 C42 H42B 109.5
C40 C42 H42C 109.5
H42A C42 H42B 109.5
H42A C42 H42C 109.5
H42B C42 H42C 109.5
C44 C43 C48 121.9(17)
C44 C43 N6 123.0(18)
C48 C43 N6 114.9(17)
C43 C44 C49 117.7(18)
C45 C44 C43 119(2)
C45 C44 C49 123(2)
C44 C45 H45 119.1
C46 C45 C44 122(2)
C46 C45 H45 119.1
C45 C46 H46 120.8
C45 C46 C47 118.4(19)
C47 C46 H46 120.8
C46 C47 H47 119.3
C48 C47 C46 121.5(19)
C48 C47 H47 119.3
C43 C48 C52 123.9(17)
C47 C48 C43 116.9(18)
C47 C48 C52 119.2(18)
C44 C49 H49 109.8
C50 C49 C44 104(2)
C50 C49 H49 109.8
C51 C49 C44 110(2)
C51 C49 H49 109.8
C51 C49 C50 113(2)
C49 C50 H50A 109.5
C49 C50 H50B 109.5
C49 C50 H50C 109.5
H50A C50 H50B 109.5
H50A C50 H50C 109.5
H50B C50 H50C 109.5
C49 C51 H51A 109.5
C49 C51 H51B 109.5
C49 C51 H51C 109.5
H51A C51 H51B 109.5
H51A C51 H51C 109.5
H51B C51 H51C 109.5
C48 C52 H52 108.4
C48 C52 C53 111.9(16)
C53 C52 H52 108.4
C54 C52 C48 108.7(18)
C54 C52 H52 108.4
C54 C52 C53 111.0(18)
C52 C53 H53A 109.5
C52 C53 H53B 109.5
C52 C53 H53C 109.5
H53A C53 H53B 109.5
H53A C53 H53C 109.5
H53B C53 H53C 109.5
C52 C54 H54A 109.5
C52 C54 H54B 109.5
C52 C54 H54C 109.5
H54A C54 H54B 109.5
H54A C54 H54C 109.5
H54B C54 H54C 109.5
O2 C55 Ir1 163.8(14)
O3 C56 Ir1 169.6(19)
C6 Ir1 C1 93.7(6)
C55 Ir1 C1 91.5(7)
C55 Ir1 C6 172.6(7)
C55 Ir1 C56 83.0(7)
C56 Ir1 C1 169.2(8)
C56 Ir1 C6 92.7(7)
C1 N1 C7 130.2(13)
N2 N1 C1 115.2(13)
N2 N1 C7 113.9(12)
N3 N2 N1 101.7(12)
C2 N3 C19 127.4(14)
N2 N3 C2 114.3(14)
N2 N3 C19 117.6(13)
C6 N4 C31 129.1(13)
N5 N4 C6 117.4(13)
N5 N4 C31 113.1(13)
N4 N5 N6 102.4(13)
C5 N6 C43 129.7(14)
N5 N6 C5 110.5(14)
N5 N6 C43 119.5(13)
C3 O1 C4 110.8(11)
F1 P1 F3 172.9(13)
F1 P1 F5 91.9(10)
F1 P1 F6 87.5(9)
F2 P1 F1 85.4(13)
F2 P1 F3 87.5(12)
F2 P1 F5 91.9(13)
F2 P1 F6 91.6(14)
F4 P1 F1 88.9(11)
F4 P1 F2 173.9(14)
F4 P1 F3 98.2(13)
F4 P1 F5 90.5(10)
F4 P1 F6 86.0(12)
F5 P1 F3 89.0(9)
F5 P1 F6 176.4(12)
F6 P1 F3 91.9(10)

loop_
_geom_bond_atom_site_label_1
_geom_bond_atom_site_label_2
_geom_bond_distance
C1 C2 1.36(2)
C1 Ir1 2.110(16)
C1 N1 1.397(18)
C2 C3 1.45(2)
C2 N3 1.385(18)
C3 H3A 0.9900
C3 H3B 0.9900
C3 O1 1.401(17)
C4 H4A 0.9900
C4 H4B 0.9900
C4 C5 1.51(2)
C4 O1 1.409(18)
C5 C6 1.37(2)
C5 N6 1.363(18)
C6 Ir1 2.059(15)
C6 N4 1.447(18)
C7 C8 1.49(2)
C7 C12 1.38(2)
C7 N1 1.439(17)
C8 C9 1.39(2)
C8 C13 1.48(2)
C9 H9 0.9500
C9 C10 1.39(2)
C10 H10 0.9500
C10 C11 1.42(2)
C11 H11 0.9500
C11 C12 1.37(2)
C12 C16 1.55(2)
C13 H13 1.0000
C13 C14 1.52(2)
C13 C15 1.58(2)
C14 H14A 0.9800
C14 H14B 0.9800
C14 H14C 0.9800
C15 H15A 0.9800
C15 H15B 0.9800
C15 H15C 0.9800
C16 H16 1.0000
C16 C17 1.50(2)
C16 C18 1.54(2)
C17 H17A 0.9800
C17 H17B 0.9800
C17 H17C 0.9800
C18 H18A 0.9800
C18 H18B 0.9800
C18 H18C 0.9800
C19 C20 1.36(2)
C19 C24 1.40(2)
C19 N3 1.45(2)
C20 C21 1.370(19)
C20 C25 1.52(2)
C21 H21 0.9500
C21 C22 1.36(2)
C22 H22 0.9500
C22 C23 1.38(2)
C23 H23 0.9500
C23 C24 1.39(2)
C24 C28 1.51(2)
C25 H25 1.0000
C25 C26 1.58(2)
C25 C27 1.51(2)
C26 H26A 0.9800
C26 H26B 0.9800
C26 H26C 0.9800
C27 H27A 0.9800
C27 H27B 0.9800
C27 H27C 0.9800
C28 H28 1.0000
C28 C29 1.53(2)
C28 C30 1.50(2)
C29 H29A 0.9800
C29 H29B 0.9800
C29 H29C 0.9800
C30 H30A 0.9800
C30 H30B 0.9800
C30 H30C 0.9800
C31 C32 1.41(3)
C31 C36 1.43(3)
C31 N4 1.49(2)
C32 C33 1.36(3)
C32 C37 1.50(3)
C33 H33 0.9500
C33 C34 1.40(3)
C34 H34 0.9500
C34 C35 1.43(3)
C35 H35 0.9500
C35 C36 1.34(3)
C36 C40 1.53(3)
C37 H37 1.0000
C37 C38 1.55(3)
C37 C39 1.50(3)
C38 H38A 0.9800
C38 H38B 0.9800
C38 H38C 0.9800
C39 H39A 0.9800
C39 H39B 0.9800
C39 H39C 0.9800
C40 H40 1.0000
C40 C41 1.51(2)
C40 C42 1.51(3)
C41 H41A 0.9800
C41 H41B 0.9800
C41 H41C 0.9800
C42 H42A 0.9800
C42 H42B 0.9800
C42 H42C 0.9800
C43 C44 1.36(2)
C43 C48 1.41(2)
C43 N6 1.458(19)
C44 C45 1.35(2)
C44 C49 1.55(3)
C45 H45 0.9500
C45 C46 1.35(2)
C46 H46 0.9500
C46 C47 1.43(2)
C47 H47 0.9500
C47 C48 1.34(2)
C48 C52 1.52(2)
C49 H49 1.0000
C49 C50 1.50(3)
C49 C51 1.45(3)
C50 H50A 0.9800
C50 H50B 0.9800
C50 H50C 0.9800
C51 H51A 0.9800
C51 H51B 0.9800
C51 H51C 0.9800
C52 H52 1.0000
C52 C53 1.55(2)
C52 C54 1.49(2)
C53 H53A 0.9800
C53 H53B 0.9800
C53 H53C 0.9800
C54 H54A 0.9800
C54 H54B 0.9800
C54 H54C 0.9800
C55 Ir1 1.824(17)
C55 O2 1.176(16)
C56 Ir1 1.868(19)
C56 O3 1.152(19)
N1 N2 1.337(15)
N2 N3 1.304(16)
N4 N5 1.322(16)
N5 N6 1.339(16)
F1 P1 1.527(16)
F2 P1 1.45(2)
F3 P1 1.584(17)
F4 P1 1.446(17)
F5 P1 1.554(15)
F6 P1 1.571(17)

loop_
_geom_torsion_atom_site_label_1
_geom_torsion_atom_site_label_2
_geom_torsion_atom_site_label_3
_geom_torsion_atom_site_label_4
_geom_torsion
C1 C2 C3 O1 -98(2)
C1 C2 N3 C19 170.9(15)
C1 C2 N3 N2 0.9(19)
C1 N1 N2 N3 1.2(16)
C2 C1 N1 C7 168.4(15)
C2 C1 N1 N2 -0.7(17)
C2 C3 O1 C4 60.5(19)
C3 C2 N3 C19 -5(3)
C3 C2 N3 N2 -175.2(14)
C4 C5 C6 Ir1 12(3)
C4 C5 C6 N4 179.9(18)
C4 C5 N6 C43 -6(3)
C4 C5 N6 N5 -179.3(15)
C5 C4 O1 C3 52.8(18)
C5 C6 N4 C31 175(2)
C5 C6 N4 N5 2(2)
C6 C5 N6 C43 175.7(16)
C6 C5 N6 N5 3(2)
C6 N4 N5 N6 0(2)
C7 C8 C9 C10 -1(2)
C7 C8 C13 C14 -123.8(16)
C7 C8 C13 C15 116.1(17)
C7 C12 C16 C17 -140.7(15)
C7 C12 C16 C18 97.0(17)
C7 N1 N2 N3 -169.7(12)
C8 C7 C12 C11 -1(2)
C8 C7 C12 C16 176.5(14)
C8 C7 N1 C1 89.1(19)
C8 C7 N1 N2 -101.7(15)
C8 C9 C10 C11 -4(2)
C9 C8 C13 C14 52(2)
C9 C8 C13 C15 -68(2)
C9 C10 C11 C12 7(2)
C10 C11 C12 C7 -5(3)
C10 C11 C12 C16 177.7(14)
C11 C12 C16 C17 37(2)
C11 C12 C16 C18 -86(2)
C12 C7 C8 C9 4(2)
C12 C7 C8 C13 180.0(16)
C12 C7 N1 C1 -93(2)
C12 C7 N1 N2 76.3(18)
C13 C8 C9 C10 -177.5(15)
C19 C20 C21 C22 1(3)
C19 C20 C25 C26 -100(2)
C19 C20 C25 C27 133.2(19)
C19 C24 C28 C29 89(2)
C19 C24 C28 C30 -144.4(19)
C20 C19 C24 C23 6(3)
C20 C19 C24 C28 -171.8(17)
C20 C19 N3 C2 -85(2)
C20 C19 N3 N2 85(2)
C20 C21 C22 C23 1(3)
C21 C20 C25 C26 75(2)
C21 C20 C25 C27 -51(2)
C21 C22 C23 C24 0(3)
C22 C23 C24 C19 -4(3)
C22 C23 C24 C28 173.9(19)
C23 C24 C28 C29 -88(2)
C23 C24 C28 C30 38(3)
C24 C19 C20 C21 -5(3)
C24 C19 C20 C25 170.6(17)
C24 C19 N3 C2 101(2)
C24 C19 N3 N2 -89.0(19)
C25 C20 C21 C22 -174.4(19)
C31 C32 C33 C34 1(3)
C31 C32 C37 C38 -113(2)
C31 C32 C37 C39 125(2)
C31 C36 C40 C41 -130(2)
C31 C36 C40 C42 100(2)
C31 N4 N5 N6 -174.3(19)
C32 C31 C36 C35 -1(3)
C32 C31 C36 C40 -180(2)
C32 C31 N4 C6 -96(2)
C32 C31 N4 N5 78(2)
C32 C33 C34 C35 -7(4)
C33 C32 C37 C38 67(3)
C33 C32 C37 C39 -55(3)
C33 C34 C35 C36 8(4)
C34 C35 C36 C31 -4(3)
C34 C35 C36 C40 174.9(19)
C35 C36 C40 C41 52(3)
C35 C36 C40 C42 -78(3)
C36 C31 C32 C33 3(3)
C36 C31 C32 C37 -178(2)
C36 C31 N4 C6 81(3)
C36 C31 N4 N5 -105(2)
C37 C32 C33 C34 -178(2)
C43 C44 C45 C46 -7(3)
C43 C44 C49 C50 102(2)
C43 C44 C49 C51 -136(2)
C43 C48 C52 C53 125(2)
C43 C48 C52 C54 -112(2)
C44 C43 C48 C47 -6(3)
C44 C43 C48 C52 178.0(19)
C44 C43 N6 C5 88(2)
C44 C43 N6 N5 -99(2)
C44 C45 C46 C47 2(3)
C45 C44 C49 C50 -84(3)
C45 C44 C49 C51 38(3)
C45 C46 C47 C48 0(3)
C46 C47 C48 C43 1(3)
C46 C47 C48 C52 177.8(19)
C47 C48 C52 C53 -51(2)
C47 C48 C52 C54 72(2)
C48 C43 C44 C45 8(3)
C48 C43 C44 C49 -177.2(19)
C48 C43 N6 C5 -96(2)
C48 C43 N6 N5 77(2)
C49 C44 C45 C46 179(2)
Ir1 C1 C2 C3 6(3)
Ir1 C1 C2 N3 -169.3(12)
Ir1 C1 N1 C7 -21(2)
Ir1 C1 N1 N2 170.4(9)
Ir1 C6 N4 C31 -14(3)
Ir1 C6 N4 N5 172.7(13)
N1 C1 C2 C3 175.4(17)
N1 C1 C2 N3 -0.1(17)
N1 C7 C8 C9 -178.0(13)
N1 C7 C8 C13 -2(2)
N1 C7 C12 C11 -178.8(14)
N1 C7 C12 C16 -1(2)
N1 N2 N3 C2 -1.2(17)
N1 N2 N3 C19 -172.3(13)
N3 C2 C3 O1 77(2)
N3 C19 C20 C21 -178.6(15)
N3 C19 C20 C25 -3(3)
N3 C19 C24 C23 179.8(15)
N3 C19 C24 C28 2(3)
N4 C31 C32 C33 179.3(18)
N4 C31 C32 C37 -1(3)
N4 C31 C36 C35 -178.0(18)
N4 C31 C36 C40 3(3)
N4 N5 N6 C5 -1(2)
N4 N5 N6 C43 -175.2(16)
N6 C5 C6 Ir1 -170.6(14)
N6 C5 C6 N4 -2.4(18)
N6 C43 C44 C45 -176.1(17)
N6 C43 C44 C49 -2(3)
N6 C43 C48 C47 178.4(15)
N6 C43 C48 C52 2(3)
O1 C4 C5 C6 -97(2)
O1 C4 C5 N6 85.6(18)
O2 C55 Ir1 C1 172(5)
O2 C55 Ir1 C56 -18(5)
O3 C56 Ir1 C1 66(16)
O3 C56 Ir1 C6 -168(13)
O3 C56 Ir1 C55 6(13)

loop_
_publcif_info_datablock.id
_publcif_info_datablock.publ_exptl
_publcif_info_datablock.publ_geom
_publcif_info_datablock.structure
{79244e61-f2b9-4dc4-8cea-b916e04bfbcc} y y y
